data_7229217
loop_
_publ_author_name
'Tian, Xiao-Yun'
'Zhou, Hao-Long'
'Fang, Xin'
'Mo, Zong-Wen'
'Xu, Yantong'
'Zhou, Dong-Dong'
'Zhang, Jie-Peng'

_publ_section_title
;
 Diverse coordination polymers from a new bent dipyridyl type ligand
 3,6-di(pyridin-4-yl)-9H-carbazole
;
_journal_name_full CrystEngComm
_journal_paper_doi 10.1039/C7CE01483J
_journal_year 2017
_chemical_formula_sum 'C44 H30 F6 N6 Si Zn'
_chemical_formula_weight 850.20
_chemical_name_systematic
;
 ?
;
_space_group_crystal_system monoclinic
_space_group_IT_number 15
_space_group_name_Hall '-C 2yc'
_space_group_name_H-M_alt 'C 1 2/c 1'
_symmetry_space_group_name_Hall '-C 2yc'
_symmetry_space_group_name_H-M 'C 1 2/c 1'
_atom_sites_solution_hydrogens geom
_audit_creation_method SHELXL-2013
_audit_update_record
;
2017-08-10 deposited with the CCDC.
2017-09-20 downloaded from the CCDC.
;
_cell_angle_alpha 90
_cell_angle_beta 112.066(3)
_cell_angle_gamma 90
_cell_formula_units_Z 4
_cell_length_a 26.5001(6)
_cell_length_b 7.73830(10)
_cell_length_c 27.4332(7)
_cell_measurement_reflns_used 19299
_cell_measurement_temperature 150(2)
_cell_measurement_theta_max 77.3230
_cell_measurement_theta_min 3.4250
_cell_volume 5213.5(2)
_computing_structure_refinement 'SHELXL-2013 (Sheldrick, 2013)'
_diffrn_ambient_temperature 150(2)
_diffrn_measured_fraction_theta_full 0.936
_diffrn_measured_fraction_theta_max 0.974
_diffrn_measurement_device_type 'dtrek-CrysAlisPro-abstract goniometer imported rigaku-d*trek images'
_diffrn_radiation_type CuK\a
_diffrn_radiation_wavelength 1.54178
_diffrn_reflns_av_R_equivalents 0.0453
_diffrn_reflns_av_unetI/netI 0.0282
_diffrn_reflns_Laue_measured_fraction_full 0.936
_diffrn_reflns_Laue_measured_fraction_max 0.974
_diffrn_reflns_limit_h_max 29
_diffrn_reflns_limit_h_min -31
_diffrn_reflns_limit_k_max 7
_diffrn_reflns_limit_k_min -9
_diffrn_reflns_limit_l_max 32
_diffrn_reflns_limit_l_min -32
_diffrn_reflns_number 21199
_diffrn_reflns_point_group_measured_fraction_full 0.936
_diffrn_reflns_point_group_measured_fraction_max 0.974
_diffrn_reflns_theta_full 67.679
_diffrn_reflns_theta_max 65.985
_diffrn_reflns_theta_min 3.477
_exptl_absorpt_coefficient_mu 1.324
_exptl_crystal_colour 'light yellow'
_exptl_crystal_density_diffrn 1.083
_exptl_crystal_description block
_exptl_crystal_F_000 1736
_refine_diff_density_max 0.822
_refine_diff_density_min -0.543
_refine_diff_density_rms 0.076
_refine_ls_extinction_method none
_refine_ls_goodness_of_fit_ref 1.088
_refine_ls_hydrogen_treatment constr
_refine_ls_matrix_type full
_refine_ls_number_parameters 264
_refine_ls_number_reflns 4424
_refine_ls_number_restraints 0
_refine_ls_restrained_S_all 1.088
_refine_ls_R_factor_all 0.0571
_refine_ls_R_factor_gt 0.0530
_refine_ls_shift/su_max 0.000
_refine_ls_shift/su_mean 0.000
_refine_ls_structure_factor_coef Fsqd
_refine_ls_weighting_details
;
 w=1/[\s^2^(Fo^2^)+(0.0758P)^2^+17.0139P]
 where P=(Fo^2^+2Fc^2^)/3
;
_refine_ls_weighting_scheme calc
_refine_ls_wR_factor_gt 0.1627
_refine_ls_wR_factor_ref 0.1650
_reflns_Friedel_coverage 0.000
_reflns_number_gt 3944
_reflns_number_total 4424
_reflns_threshold_expression 'I > 2\s(I)'
_cod_data_source_file c7ce01483j2.cif
_cod_data_source_block 4
_cod_database_code 7229217
_shelx_space_group_comment
;
The symmetry employed for this shelxl refinement is uniquely defined
by the following loop, which should always be used as a source of
symmetry information in preference to the above space-group names.
They are only intended as comments.
;
_shelxl_version_number 2013-2

loop_
_space_group_symop_operation_xyz
'x, y, z'
'-x, y, -z+1/2'
'x+1/2, y+1/2, z'
'-x+1/2, y+1/2, -z+1/2'
'-x, -y, -z'
'x, -y, z-1/2'
'-x+1/2, -y+1/2, -z'
'x+1/2, -y+1/2, z-1/2'

loop_
_atom_site_label
_atom_site_type_symbol
_atom_site_fract_x
_atom_site_fract_y
_atom_site_fract_z
_atom_site_U_iso_or_equiv
_atom_site_adp_type
_atom_site_occupancy
_atom_site_site_symmetry_order
_atom_site_calc_flag
_atom_site_refinement_flags_posn
_atom_site_refinement_flags_adp
_atom_site_refinement_flags_occupancy
Zn1 Zn 0.5000 0.63659(8) 0.7500 0.0334(2) Uani 1 2 d S T P
Si1 Si 0.5000 0.13903(16) 0.7500 0.0328(3) Uani 1 2 d S T P
F1 F 0.5000 0.3604(4) 0.7500 0.0515(7) Uani 1 2 d S T P
F2 F 0.5000 -0.0829(4) 0.7500 0.0506(7) Uani 1 2 d S T P
F3 F 0.56536(8) 0.1393(3) 0.75789(9) 0.0496(5) Uani 1 1 d . . .
F4 F 0.51713(9) 0.1398(3) 0.81549(8) 0.0514(5) Uani 1 1 d . . .
N2 N 0.08636(11) 0.8575(4) 0.27152(10) 0.0379(6) Uani 1 1 d . . .
N3 N 0.42587(11) 0.8327(4) 0.34880(10) 0.0410(7) Uani 1 1 d . . .
H3 H 0.4468 0.8517 0.3309 0.049 Uiso 1 1 calc R U .
N1 N 0.48902(11) 0.6457(4) 0.66903(10) 0.0378(6) Uani 1 1 d . . .
C19 C 0.44379(13) 0.7894(5) 0.40167(12) 0.0385(7) Uani 1 1 d . . .
C21 C 0.35028(13) 0.7954(5) 0.36860(12) 0.0372(7) Uani 1 1 d . . .
C22 C 0.36979(13) 0.8411(4) 0.32895(13) 0.0369(7) Uani 1 1 d . . .
C20 C 0.39856(13) 0.7647(5) 0.41600(13) 0.0394(8) Uani 1 1 d . . .
C14 C 0.29494(13) 0.7933(5) 0.35781(13) 0.0402(8) Uani 1 1 d . . .
H14 H 0.2817 0.7585 0.3840 0.048 Uiso 1 1 calc R U .
C13 C 0.25854(13) 0.8431(5) 0.30790(13) 0.0397(8) Uani 1 1 d . . .
C11 C 0.33449(14) 0.8912(5) 0.27909(13) 0.0419(8) Uani 1 1 d . . .
H11 H 0.3477 0.9233 0.2526 0.050 Uiso 1 1 calc R U .
C3 C 0.46964(14) 0.6899(5) 0.56162(13) 0.0414(8) Uani 1 1 d . . .
C9 C 0.17385(13) 0.7298(5) 0.31785(13) 0.0415(8) Uani 1 1 d . . .
H9 H 0.1947 0.6450 0.3421 0.050 Uiso 1 1 calc R U .
C15 C 0.40655(14) 0.7279(5) 0.46818(13) 0.0430(8) Uani 1 1 d . . .
H15 H 0.3763 0.7098 0.4782 0.052 Uiso 1 1 calc R U .
C8 C 0.19931(13) 0.8451(5) 0.29545(12) 0.0382(7) Uani 1 1 d . . .
C7 C 0.16583(14) 0.9667(5) 0.26071(14) 0.0463(8) Uani 1 1 d . . .
H7 H 0.1811 1.0482 0.2442 0.056 Uiso 1 1 calc R U .
C5 C 0.44947(14) 0.5592(5) 0.63181(13) 0.0430(8) Uani 1 1 d . . .
H5 H 0.4280 0.4803 0.6423 0.052 Uiso 1 1 calc R U .
C1 C 0.51932(14) 0.7535(5) 0.65273(13) 0.0434(8) Uani 1 1 d . . .
H1 H 0.5476 0.8165 0.6785 0.052 Uiso 1 1 calc R U .
C10 C 0.11804(13) 0.7388(5) 0.30478(13) 0.0407(8) Uani 1 1 d . . .
H10 H 0.1015 0.6573 0.3200 0.049 Uiso 1 1 calc R U .
C2 C 0.51144(15) 0.7772(5) 0.60078(13) 0.0459(8) Uani 1 1 d . . .
H2 H 0.5345 0.8533 0.5915 0.055 Uiso 1 1 calc R U .
C6 C 0.11080(13) 0.9693(5) 0.25023(14) 0.0438(8) Uani 1 1 d . . .
H6 H 0.0891 1.0545 0.2267 0.053 Uiso 1 1 calc R U .
C16 C 0.45947(14) 0.7180(5) 0.50532(13) 0.0431(8) Uani 1 1 d . . .
C18 C 0.49672(14) 0.7777(5) 0.43801(14) 0.0458(9) Uani 1 1 d . . .
H18 H 0.5270 0.7933 0.4279 0.055 Uiso 1 1 calc R U .
C12 C 0.27955(14) 0.8926(5) 0.26964(13) 0.0448(8) Uani 1 1 d . . .
H12 H 0.2548 0.9282 0.2360 0.054 Uiso 1 1 calc R U .
C17 C 0.50369(14) 0.7425(5) 0.48958(14) 0.0475(9) Uani 1 1 d . . .
H17 H 0.5396 0.7346 0.5153 0.057 Uiso 1 1 calc R U .
C4 C 0.43829(14) 0.5792(5) 0.57873(13) 0.0460(8) Uani 1 1 d . . .
H4 H 0.4090 0.5171 0.5538 0.055 Uiso 1 1 calc R U .

loop_
_atom_site_aniso_label
_atom_site_aniso_U_11
_atom_site_aniso_U_22
_atom_site_aniso_U_33
_atom_site_aniso_U_23
_atom_site_aniso_U_13
_atom_site_aniso_U_12
Zn1 0.0280(3) 0.0447(4) 0.0259(3) 0.000 0.0084(2) 0.000
Si1 0.0308(6) 0.0389(7) 0.0328(6) 0.000 0.0166(5) 0.000
F1 0.0510(17) 0.0353(15) 0.067(2) 0.000 0.0211(15) 0.000
F2 0.0509(17) 0.0458(16) 0.0536(17) 0.000 0.0178(14) 0.000
F3 0.0331(10) 0.0607(14) 0.0597(13) 0.0052(10) 0.0227(9) 0.0011(9)
F4 0.0541(12) 0.0686(15) 0.0342(11) -0.0029(9) 0.0198(9) -0.0029(10)
N2 0.0331(14) 0.0454(17) 0.0312(14) 0.0013(12) 0.0074(11) 0.0001(12)
N3 0.0337(14) 0.0619(19) 0.0291(13) 0.0020(13) 0.0138(11) -0.0003(13)
N1 0.0357(14) 0.0448(16) 0.0297(14) -0.0010(11) 0.0087(11) -0.0007(12)
C19 0.0337(16) 0.052(2) 0.0306(16) -0.0019(14) 0.0131(13) -0.0010(15)
C21 0.0344(16) 0.0468(19) 0.0299(15) 0.0016(14) 0.0115(13) -0.0007(14)
C22 0.0324(16) 0.0458(19) 0.0322(16) -0.0024(14) 0.0117(13) -0.0013(14)
C20 0.0318(16) 0.056(2) 0.0312(16) -0.0003(15) 0.0127(13) 0.0018(14)
C14 0.0339(16) 0.054(2) 0.0325(16) 0.0018(15) 0.0123(14) -0.0014(15)
C13 0.0342(17) 0.048(2) 0.0346(17) 0.0034(15) 0.0109(14) 0.0028(14)
C11 0.0396(18) 0.055(2) 0.0319(17) 0.0034(15) 0.0144(14) 0.0007(15)
C3 0.0369(17) 0.054(2) 0.0293(16) 0.0010(15) 0.0081(14) 0.0039(15)
C9 0.0323(16) 0.052(2) 0.0346(17) 0.0061(15) 0.0056(14) 0.0048(14)
C15 0.0350(17) 0.062(2) 0.0329(17) 0.0028(16) 0.0133(14) -0.0001(16)
C8 0.0311(16) 0.049(2) 0.0299(16) -0.0005(14) 0.0059(13) -0.0001(14)
C7 0.0388(18) 0.049(2) 0.050(2) 0.0107(17) 0.0163(16) 0.0012(15)
C5 0.0384(17) 0.054(2) 0.0338(17) 0.0020(16) 0.0105(14) -0.0040(16)
C1 0.0406(18) 0.053(2) 0.0320(17) -0.0014(15) 0.0086(14) -0.0075(16)
C10 0.0317(16) 0.052(2) 0.0337(16) 0.0038(15) 0.0069(13) -0.0003(14)
C2 0.0454(19) 0.056(2) 0.0356(18) 0.0030(16) 0.0145(15) -0.0048(16)
C6 0.0350(17) 0.050(2) 0.0432(18) 0.0111(16) 0.0106(14) 0.0051(15)
C16 0.0384(17) 0.059(2) 0.0298(16) 0.0017(15) 0.0104(14) 0.0045(16)
C18 0.0337(17) 0.067(2) 0.0386(18) 0.0025(17) 0.0157(15) 0.0034(16)
C12 0.0380(18) 0.062(2) 0.0312(17) 0.0044(15) 0.0095(14) 0.0044(16)
C17 0.0316(17) 0.072(3) 0.0348(18) 0.0007(17) 0.0079(14) 0.0026(16)
C4 0.0380(18) 0.063(2) 0.0330(17) -0.0033(16) 0.0086(14) -0.0067(16)

loop_
_atom_type_symbol
_atom_type_description
_atom_type_scat_dispersion_real
_atom_type_scat_dispersion_imag
_atom_type_scat_source
C C 0.0181 0.0091 'International Tables Vol C Tables 4.2.6.8 and 6.1.1.4'
H H 0.0000 0.0000 'International Tables Vol C Tables 4.2.6.8 and 6.1.1.4'
F F 0.0727 0.0534 'International Tables Vol C Tables 4.2.6.8 and 6.1.1.4'
N N 0.0311 0.0180 'International Tables Vol C Tables 4.2.6.8 and 6.1.1.4'
Si Si 0.2541 0.3302 'International Tables Vol C Tables 4.2.6.8 and 6.1.1.4'
Zn Zn -1.5491 0.6778 'International Tables Vol C Tables 4.2.6.8 and 6.1.1.4'

loop_
_geom_angle_atom_site_label_1
_geom_angle_atom_site_label_2
_geom_angle_atom_site_label_3
_geom_angle
_geom_angle_site_symmetry_1
_geom_angle_site_symmetry_3
N1 Zn1 N1 176.20(16) . 2_656
N1 Zn1 F1 91.90(8) . .
N1 Zn1 F1 91.90(8) 2_656 .
N1 Zn1 N2 90.00(10) . 8_566
N1 Zn1 N2 89.92(10) 2_656 8_566
F1 Zn1 N2 91.23(8) . 8_566
N1 Zn1 N2 89.92(10) . 7_566
N1 Zn1 N2 90.00(10) 2_656 7_566
F1 Zn1 N2 91.23(8) . 7_566
N2 Zn1 N2 177.54(16) 8_566 7_566
N1 Zn1 F2 88.10(8) . 1_565
N1 Zn1 F2 88.10(8) 2_656 1_565
F1 Zn1 F2 180.0 . 1_565
N2 Zn1 F2 88.77(8) 8_566 1_565
N2 Zn1 F2 88.77(8) 7_566 1_565
F3 Si1 F3 179.86(17) . 2_656
F3 Si1 F4 90.64(11) . .
F3 Si1 F4 89.36(11) 2_656 .
F3 Si1 F4 89.36(11) . 2_656
F3 Si1 F4 90.64(11) 2_656 2_656
F4 Si1 F4 179.60(17) . 2_656
F3 Si1 F1 89.93(9) . .
F3 Si1 F1 89.93(9) 2_656 .
F4 Si1 F1 89.80(9) . .
F4 Si1 F1 89.80(9) 2_656 .
F3 Si1 F2 90.07(9) . .
F3 Si1 F2 90.07(9) 2_656 .
F4 Si1 F2 90.20(9) . .
F4 Si1 F2 90.20(9) 2_656 .
F1 Si1 F2 180.0 . .
Si1 F1 Zn1 180.0 . .
Si1 F2 Zn1 180.0 . 1_545
C6 N2 C10 117.2(3) . .
C6 N2 Zn1 120.6(2) . 7_566
C10 N2 Zn1 122.2(2) . 7_566
C22 N3 C19 108.6(3) . .
C22 N3 H3 125.7 . .
C19 N3 H3 125.7 . .
C5 N1 C1 116.8(3) . .
C5 N1 Zn1 122.7(2) . .
C1 N1 Zn1 120.2(2) . .
C18 C19 N3 128.7(3) . .
C18 C19 C20 121.9(3) . .
N3 C19 C20 109.4(3) . .
C14 C21 C22 120.2(3) . .
C14 C21 C20 133.8(3) . .
C22 C21 C20 105.9(3) . .
N3 C22 C11 128.9(3) . .
N3 C22 C21 109.6(3) . .
C11 C22 C21 121.4(3) . .
C15 C20 C19 119.8(3) . .
C15 C20 C21 133.7(3) . .
C19 C20 C21 106.4(3) . .
C21 C14 C13 119.4(3) . .
C21 C14 H14 120.3 . .
C13 C14 H14 120.3 . .
C14 C13 C12 118.8(3) . .
C14 C13 C8 120.7(3) . .
C12 C13 C8 120.4(3) . .
C12 C11 C22 117.3(3) . .
C12 C11 H11 121.3 . .
C22 C11 H11 121.3 . .
C4 C3 C2 116.1(3) . .
C4 C3 C16 123.0(3) . .
C2 C3 C16 120.9(3) . .
C10 C9 C8 120.0(3) . .
C10 C9 H9 120.0 . .
C8 C9 H9 120.0 . .
C16 C15 C20 119.0(3) . .
C16 C15 H15 120.5 . .
C20 C15 H15 120.5 . .
C9 C8 C7 116.4(3) . .
C9 C8 C13 122.7(3) . .
C7 C8 C13 120.9(3) . .
C6 C7 C8 120.3(3) . .
C6 C7 H7 119.9 . .
C8 C7 H7 119.9 . .
N1 C5 C4 123.1(3) . .
N1 C5 H5 118.5 . .
C4 C5 H5 118.5 . .
N1 C1 C2 123.4(3) . .
N1 C1 H1 118.3 . .
C2 C1 H1 118.3 . .
N2 C10 C9 122.9(3) . .
N2 C10 H10 118.5 . .
C9 C10 H10 118.5 . .
C1 C2 C3 120.1(3) . .
C1 C2 H2 119.9 . .
C3 C2 H2 119.9 . .
N2 C6 C7 123.2(3) . .
N2 C6 H6 118.4 . .
C7 C6 H6 118.4 . .
C15 C16 C17 119.7(3) . .
C15 C16 C3 120.7(3) . .
C17 C16 C3 119.6(3) . .
C17 C18 C19 117.3(3) . .
C17 C18 H18 121.3 . .
C19 C18 H18 121.3 . .
C11 C12 C13 122.7(3) . .
C11 C12 H12 118.6 . .
C13 C12 H12 118.6 . .
C18 C17 C16 122.3(3) . .
C18 C17 H17 118.9 . .
C16 C17 H17 118.9 . .
C5 C4 C3 120.4(3) . .
C5 C4 H4 119.8 . .
C3 C4 H4 119.8 . .

loop_
_geom_bond_atom_site_label_1
_geom_bond_atom_site_label_2
_geom_bond_distance
_geom_bond_site_symmetry_2
Zn1 N1 2.130(3) .
Zn1 N1 2.130(3) 2_656
Zn1 F1 2.137(3) .
Zn1 N2 2.138(3) 8_566
Zn1 N2 2.138(3) 7_566
Zn1 F2 2.171(3) 1_565
Si1 F3 1.6628(19) .
Si1 F3 1.6629(19) 2_656
Si1 F4 1.6795(19) .
Si1 F4 1.6795(19) 2_656
Si1 F1 1.713(3) .
Si1 F2 1.717(3) .
F2 Zn1 2.171(3) 1_545
N2 C6 1.339(4) .
N2 C10 1.344(4) .
N2 Zn1 2.139(3) 7_566
N3 C22 1.379(4) .
N3 C19 1.387(4) .
N3 H3 0.8800 .
N1 C5 1.336(4) .
N1 C1 1.345(4) .
C19 C18 1.385(5) .
C19 C20 1.408(4) .
C21 C14 1.383(5) .
C21 C22 1.413(4) .
C21 C20 1.461(4) .
C22 C11 1.391(5) .
C20 C15 1.396(5) .
C14 C13 1.400(5) .
C14 H14 0.9500 .
C13 C12 1.413(5) .
C13 C8 1.476(4) .
C11 C12 1.380(5) .
C11 H11 0.9500 .
C3 C4 1.392(5) .
C3 C2 1.394(5) .
C3 C16 1.481(4) .
C9 C10 1.386(5) .
C9 C8 1.393(5) .
C9 H9 0.9500 .
C15 C16 1.392(5) .
C15 H15 0.9500 .
C8 C7 1.395(5) .
C7 C6 1.377(5) .
C7 H7 0.9500 .
C5 C4 1.381(5) .
C5 H5 0.9500 .
C1 C2 1.373(5) .
C1 H1 0.9500 .
C10 H10 0.9500 .
C2 H2 0.9500 .
C6 H6 0.9500 .
C16 C17 1.406(5) .
C18 C17 1.383(5) .
C18 H18 0.9500 .
C12 H12 0.9500 .
C17 H17 0.9500 .
C4 H4 0.9500 .
